data_2003941
loop_
_publ_author_name
'P\`epe, G.'
'Zylber, J.'
'Tubul, A.'
'Brun, P.'

_publ_section_title
;Methyl
 4-Oxo-<i>N</i>-(1-phenylethyl)-10-oxa-3-azatricyclo[5.2.1.0^1,5^]dec-8-ene-6-carboxylate
;
_journal_issue 9
_journal_name_full 'Acta Crystallographica Section C'
_journal_page_first 1915
_journal_page_last 1917
_journal_paper_doi 10.1107/S0108270195002460
_journal_volume 51
_journal_year 1995
_chemical_formula_analytical 'C18 H19 N1 O4'
_chemical_formula_structural 'C18 H19 N1 O4'
_chemical_formula_sum 'C18 H19 N O4'
_chemical_formula_weight 313.35
_chemical_melting_point 448.15
_chemical_name_systematic 'N-(1-Phenylethyl)-3-aza-10-oxatricyclo[5.2.1.0exp1,5]dec-8-ene-4-oxo6-carboxylic methyl ester'
_space_group_IT_number 4
_symmetry_cell_setting monoclinic
_symmetry_space_group_name_Hall 'P 2yb'
_symmetry_space_group_name_H-M 'P 1 21 1'
_cell_angle_alpha 90.00
_cell_angle_beta 74.49(3)
_cell_angle_gamma 90.00
_cell_formula_units_Z 2
_cell_length_a 8.112(2)
_cell_length_b 10.142(2)
_cell_length_c 10.033(2)
_cell_measurement_reflns_used 25
_cell_measurement_temperature 293
_cell_measurement_theta_max 45
_cell_measurement_theta_min 15
_cell_volume 795.4(3)
_computing_cell_refinement 'CAD4 software (Enraf-Nonius, 1977)'
_computing_data_collection 'CAD4 software (Enraf-Nonius, 1977)'
_computing_data_reduction 'local program'
_computing_molecular_graphics 'ORTEPII (Johnson, 1976)'
_computing_publication_material 'ame on a Silicon Graphics station'
_computing_structure_refinement 'SHELX76 (Sheldrick, 1976)'
_computing_structure_solution MULTAN
_diffrn_ambient_temperature 293
_diffrn_measurement_device 'Nonius CAD4 diffractometer'
_diffrn_measurement_method \q
_diffrn_radiation_monochromator graphite
_diffrn_radiation_source 'X-ray tube'
_diffrn_radiation_type CuK\a
_diffrn_radiation_wavelength 1.5418
_diffrn_reflns_limit_h_max 9
_diffrn_reflns_limit_h_min -9
_diffrn_reflns_limit_k_max 11
_diffrn_reflns_limit_k_min 0
_diffrn_reflns_limit_l_max 11
_diffrn_reflns_limit_l_min 0
_diffrn_reflns_number 1920
_diffrn_reflns_reduction_process 'SDP system'
_diffrn_reflns_theta_max 45
_diffrn_reflns_theta_min 2
_diffrn_standards_decay_% 0
_diffrn_standards_interval_time 60
_diffrn_standards_number 4
_exptl_absorpt_coefficient_mu 0.72
_exptl_absorpt_correction_type none
_exptl_crystal_colour colourless
_exptl_crystal_density_diffrn 1.31
_exptl_crystal_density_meas 1.30(2)
_exptl_crystal_density_method flotation
_exptl_crystal_description 'square prism'
_exptl_crystal_F_000 332
_exptl_crystal_size_max 0.3
_exptl_crystal_size_mid 0.2
_exptl_crystal_size_min 0.2
_refine_diff_density_max .20
_refine_diff_density_min -.18
_refine_ls_extinction_method none
_refine_ls_goodness_of_fit_all 0.52
_refine_ls_goodness_of_fit_obs 0.52
_refine_ls_hydrogen_treatment yes
_refine_ls_matrix_type full
_refine_ls_number_constraints 0
_refine_ls_number_parameters 264
_refine_ls_number_reflns 1816
_refine_ls_number_restraints 0
_refine_ls_restrained_S_all 0.52
_refine_ls_restrained_S_obs 0.52
_refine_ls_R_factor_all .0362
_refine_ls_R_factor_obs .0362
_refine_ls_shift/esd_max .13
_refine_ls_shift/esd_mean .13
_refine_ls_structure_factor_coef F
_refine_ls_weighting_details 'w = 1'
_refine_ls_weighting_scheme calc
_refine_ls_wR_factor_all .0362
_refine_ls_wR_factor_obs .0362
_reflns_number_observed 1720
_reflns_number_total 1816
_reflns_observed_criterion refl_obs_if_I_>_2.0_sigma(I)
_cod_data_source_file pa1167.cif
_cod_data_source_block a
_cod_depositor_comments
;
The following automatic conversions were performed:

'_chemical_melting_point' value '175 C' was changed to '448.15' - it
was converted from degrees Celsius(C) to Kelvins(K).

Automatic conversion script
Id: cif_fix_values 1715 2011-07-08 13:25:40Z adriana 

The following automatic conversions were performed:

'_refine_ls_weighting_scheme' value 'calc w = 1' was changed to
'calc'. New tag '_refine_ls_weighting_details' was created. The value
of the new tag was set to 'w = 1'.

Automatic conversion script
Id: cif_fix_values 3143 2015-03-26 13:38:13Z robertas 
;
_cod_original_cell_volume 795.3(2)
_cod_original_sg_symbol_H-M 'P 21'
_cod_original_formula_sum 'C18 H19 N1 O4'
_cod_database_code 2003941

loop_
_symmetry_equiv_pos_as_xyz
+x,+y,+z
-x,1/2+y,-z

loop_
_atom_site_aniso_label
_atom_site_aniso_U_11
_atom_site_aniso_U_22
_atom_site_aniso_U_33
_atom_site_aniso_U_12
_atom_site_aniso_U_13
_atom_site_aniso_U_23
C1 0.066(2) 0.098(3) 0.0544(19) 0.039(2) -0.0371(16) -0.033(2)
C2 0.0415(17) 0.109(3) 0.085(3) 0.014(2) -0.0413(18) -0.033(3)
C3 0.054(2) 0.093(4) 0.105(3) 0.021(2) -0.027(2) -0.049(3)
C4 0.0371(15) 0.060(2) 0.084(2) 0.0074(14) -0.0265(16) -0.0278(19)
C5 0.0303(12) 0.0343(13) 0.0439(14) -0.0068(11) -0.0071(10) -0.0041(12)
C6 0.0252(11) 0.0656(19) 0.0339(12) 0.0114(12) -0.0093(9) -0.0183(13)
C7 0.0505(15) 0.079(2) 0.0132(10) -0.0021(16) -0.0066(9) 0.0070(13)
C8 0.060(2) 0.095(3) 0.0354(15) -0.014(2) -0.0006(14) 0.0152(19)
N9 0.0433(11) 0.0324(11) 0.0230(9) -0.0035(10) -0.0091(8) 0.0020(8)
C10 0.0412(14) 0.0548(18) 0.0403(14) 0.0200(14) -0.0187(11) -0.0018(14)
C11 0.0768(19) 0.0459(16) 0.0740(18) 0.0171(15) -0.0247(15) -0.0054(15)
C12 0.0641(17) 0.0601(19) 0.0453(14) 0.0060(14) -0.0203(13) 0.0105(13)
C13 0.088(2) 0.0546(17) 0.0325(12) -0.0189(16) -0.0176(12) 0.0058(12)
O14 0.0224(7) 0.0453(11) 0.0427(9) -0.0001(7) -0.0094(7) 0.0281(8)
C15 0.082(2) 0.063(2) 0.071(2) 0.0412(19) -0.0651(19) -0.0329(18)
C16 0.122(3) 0.058(2) 0.061(2) 0.050(2) -0.057(2) -0.0125(17)
C17 0.065(2) 0.067(2) 0.062(2) 0.0211(17) -0.0423(17) -0.0074(17)
O18 0.0709(13) 0.0253(9) 0.0425(10) 0.0081(9) -0.0210(9) -0.0016(8)
C19 0.0218(10) 0.0344(13) 0.0459(13) 0.0031(10) -0.0167(9) 0.0045(11)
C20 0.0696(18) 0.0239(12) 0.0347(13) -0.0112(13) -0.0078(12) -0.0057(11)
O21 0.0571(13) 0.0510(14) 0.0917(17) -0.0189(12) -0.0084(12) -0.0176(14)
O22 0.0731(15) 0.0509(14) 0.0630(13) 0.0047(12) -0.0118(11) -0.0194(12)
C23 0.0325(16) 0.119(5) 0.138(5) 0.002(2) 0.015(2) -0.026(4)

loop_
_atom_site_label
_atom_site_fract_x
_atom_site_fract_y
_atom_site_fract_z
_atom_site_B_iso_or_equiv
_atom_site_thermal_displace_type
_atom_site_calc_flag
_atom_site_type_symbol
C1 -.2841(4) .7040 .3080(3) 5.44(18) Uani d C
C2 -.4116(4) .6117(7) .3099(4) 5.81(20) Uani d C
C3 -.4582(5) .5263(7) .4133(5) 6.53(24) Uani d C
C4 -.3792(4) .5220(6) .5249(4) 4.60(16) Uani d C
C5 -.2493(3) .6127(6) .5204(3) 2.90(11) Uani d C
C6 -.1977(3) .7024(6) .4166(2) 3.26(12) Uani d C
C7 -.0584(4) .8074(6) .4074(2) 3.79(17) Uani d C
C8 .0966(5) .7886(7) .2724(3) 5.20(19) Uani d C
N9 .0121(3) .7934(5) .5280(2) 2.59(9) Uani d C
C10 .1602(4) .7147(6) .5344(3) 3.47(12) Uani d C
C11 .1426(4) .7143(6) .6881(3) 5.11(14) Uani d C
C12 .0396(4) .8355(6) .7493(3) 4.38(13) Uani d C
C13 -.0716(4) .8643(5) .6456(2) 4.58(14) Uani d C
O14 -.1897(2) .9370(5) .6614(2) 2.90(07) Uani d C
C15 .2899(5) .6978(6) .7584(4) 4.99(15) Uani d C
C16 .2060(6) .6641(6) .8856(4) 5.84(19) Uani d C
C17 .0197(5) .6522(6) .8994(4) 4.73(15) Uani d C
O18 .0268(3) .6099(5) .7546(2) 3.56(9) Uani d C
C19 -.0533(3) .7893(5) .8966(3) 2.57(10) Uani d C
C20 -.2462(4) .7910(6) .9272(3) 3.47(13) Uani d C
O21 -.3284(3) .7035(5) .8968(3) 5.43(12) Uani d C
O22 -.3174(3) .8955(5) .9952(2) 5.02(11) Uani d C
C23 -.5017(5) .9106(8) 1.0186(7) 8.20(34) Uani d C
H1 -0.244(4) 0.776(3) 0.224(3) ? ? ? H
H2 -0.495(4) 0.591(3) 0.245(3) ? ? ? H
H3 -0.548(4) 0.457(3) 0.418(3) ? ? ? H
H4 -0.423(4) 0.465(3) 0.600(3) ? ? ? H
H5 -0.186(4) 0.622(4) 0.589(3) ? ? ? H
H7 -0.116(4) 0.899(4) 0.406(3) ? ? ? H
H81 0.140(4) 0.694(4) 0.282(3) ? ? ? H
H82 0.051(4) 0.791(4) 0.198(3) ? ? ? H
H83 0.182(4) 0.857(3) 0.269(3) ? ? ? H
H101 0.264(4) 0.753(3) 0.483(3) ? ? ? H
H102 0.145(4) 0.610(3) 0.496(3) ? ? ? H
H121 0.121(4) 0.910(4) 0.756(3) ? ? ? H
H151 0.428(4) 0.716(4) 0.719(3) ? ? ? H
H161 0.284(4) 0.645(3) 0.965(3) ? ? ? H
H171 -0.039(4) 0.584(3) 0.973(4) ? ? ? H
H191 -0.020(4) 0.855(3) 0.967(3) ? ? ? H
H231 -0.536(4) 0.914(4) 0.934(3) ? ? ? H
H232 -0.538(4) 0.849(4) 1.076(4) ? ? ? H
H233 -0.537(4) 0.996(4) 1.081(3) ? ? ? H

loop_
_atom_type_symbol
_atom_type_scat_source
_atom_type_scat_dispersion_real
_atom_type_scat_dispersion_imag
O International_Tables_Vol_IV_Table_2.2B .047 .003
C International_Tables_Vol_IV_Table_2.2B .000 .001
H International_Tables_Vol_IV_Table_2.2B .000 .000

loop_
_geom_angle_atom_site_label_1
_geom_angle_atom_site_label_2
_geom_angle_atom_site_label_3
_geom_angle
_geom_angle_publ_flag
C1 C2 C3 120.4(14) yes
C2 C3 C4 122.5(15) yes
C3 C4 C5 116.6(13) yes
C4 C5 C6 122.8(12) yes
C1 C6 C5 118.2(10) yes
C1 C6 C7 116.4(9) yes
C5 C6 C7 125.4(10) yes
C6 C7 C8 111.6(10) yes
C6 C7 N9 108.9(9) yes
C8 C7 N9 107.1(10) yes
C10 N9 C7 126.4(10) yes
C10 N9 C13 117.8(10) yes
C13 N9 C7 115.9(9) yes
C11 C10 N9 101.1(10) yes
C10 C11 C12 107.6(11) yes
C10 C11 C15 126.2(11) yes
C10 C11 O18 110.0(10) yes
C12 C11 C15 108.1(11) yes
C12 C11 O18 100.7(10) yes
C15 C11 O18 101.2(10) yes
C11 C12 C13 103.5(10) yes
C11 C12 C19 102.5(10) yes
C13 C12 C19 118.0(10) yes
C12 C13 N9 103.2(9) yes
C12 C13 O14 127.7(11) yes
N9 C13 O14 128.9(11) yes
C11 C15 C16 101.9(13) yes
C15 C16 C17 111.1(14) yes
C16 C17 O18 99.1(11) yes
C16 C17 C19 108.5(12) yes
C19 C17 O18 99.1(10) yes
C11 O18 C17 95.1(10) yes
C12 C19 C17 101.7(10) yes
C12 C19 C20 113.9(10) yes
C17 C19 C20 113.3(10) yes
C19 C20 O21 123.8(12) yes
C19 C20 O22 113.8(11) yes
O21 C20 O22 122.3(13) yes
C20 O22 C23 117.4(12) yes

loop_
_geom_bond_atom_site_label_1
_geom_bond_atom_site_label_2
_geom_bond_distance
_geom_bond_publ_flag
C1 C2 1.391(7) yes
C1 C6 1.445(5) yes
C2 C3 1.326(7) yes
C3 C4 1.432(9) yes
C4 C5 1.390(8) yes
C5 C6 1.362(7) yes
C6 C7 1.537(7) yes
C7 C8 1.594(8) yes
C7 N9 1.477(6) yes
C10 N9 1.458(7) yes
C10 C11 1.510(8) yes
C11 C12 1.520(8) yes
C11 C15 1.550(8) yes
C11 O18 1.454(7) yes
C12 C13 1.576(7) yes
C12 C19 1.541(7) yes
C13 N9 1.393(6) yes
C13 O14 1.185(6) yes
C15 C16 1.321(9) yes
C16 C17 1.485(9) yes
C17 O18 1.501(7) yes
C17 C19 1.514(8) yes
C19 C20 1.512(7) yes
C20 O22 1.308(7) yes
C20 O21 1.197(7) yes
C23 O22 1.458(9) yes
C1 H1 1.10(3) no
C2 H2 1.08(3) no
C3 H3 1.01(3) no
C4 H4 0.94(4) no
C5 H5 0.97(3) no
C7 H7 1.04(3) no
C8 H81 1.04(4) no
C8 H82 0.92(4) no
C8 H83 0.98(3) no
C10 H101 0.95(4) no
C10 H102 1.14(4) no
C12 H121 1.02(4) no
C15 H151 1.10(4) no
C16 H161 1.16(4) no
C17 H171 1.03(3) no
C19 H191 1.06(3) no
C23 H231 0.96(4) no
C23 H232 0.85(4) no
C23 H233 1.06(3) no
